data_9012201
loop_
_publ_author_name
'Dhingra, S. S.'
'Haushalter, R. C.'

_publ_section_title
;
 Synthesis and crystal structure of the octahedral-tetrahedral framework
 indium phosphate Cs[In2(PO4)(HPO4)2(H2O)2]
;
_journal_name_full 'Journal of Solid State Chemistry'
_journal_page_first 96
_journal_page_last 99
_journal_paper_doi 10.1006/jssc.1994.1271
_journal_volume 112
_journal_year 1994
_chemical_formula_structural CsIn2(PO4)(HPO4)2*2H2O
_chemical_formula_sum 'Cs H6 In2 O14 P3'
_space_group_IT_number 14
_symmetry_space_group_name_Hall '-P 2ybc'
_symmetry_space_group_name_H-M 'P 1 21/c 1'
_cell_angle_alpha 90
_cell_angle_beta 97.92
_cell_angle_gamma 90
_cell_formula_units_Z 4
_cell_length_a 6.580
_cell_length_b 18.092
_cell_length_c 10.180
_cell_volume 1200.322
_database_code_amcsd 0013823
_exptl_crystal_density_diffrn 3.793
_cod_original_formula_sum 'Cs In2 P3 O14 H6'
_cod_database_code 9012201
_amcsd_formula_title CsIn2(PO4)(HPO4)2*2H2O

loop_
_space_group_symop_operation_xyz
x,y,z
x,1/2-y,1/2+z
-x,1/2+y,1/2-z
-x,-y,-z

loop_
_atom_site_label
_atom_site_fract_x
_atom_site_fract_y
_atom_site_fract_z
_atom_site_U_iso_or_equiv
_atom_site_type_symbol
_atom_site_attached_hydrogens
Cs1 0.79928 0.19859 0.52948 0.02495 Cs 0
In1 0.28878 0.14093 0.82299 0.00874 In 0
In2 0.23292 0.04655 0.31482 0.00925 In 0
P1 0.80230 0.10790 0.87240 0.00925 P 0
P2 0.25270 -0.01330 0.62870 0.00785 P 0
P3 0.32810 0.30180 0.63970 0.00798 P 0
O1 0.97640 0.15410 0.83420 0.01646 O 0
O-H2 0.80010 0.11750 0.02850 0.01773 O 1
O3 0.60060 0.13810 0.80340 0.01520 O 0
O4 0.83280 0.02560 0.84920 0.01520 O 0
O5 0.26830 -0.02360 0.47950 0.01267 O 0
O6 0.21880 0.06970 0.65630 0.01267 O 0
O7 0.45200 -0.04120 0.71520 0.01267 O 0
O8 0.08050 -0.06130 0.66950 0.01520 O 0
O-H9 0.54950 0.31380 0.71790 0.01520 O 1
O10 0.19620 0.36960 0.65960 0.01140 O 0
O11 0.34680 0.28990 0.49290 0.01267 O 0
O12 0.24380 0.23220 0.69360 0.01520 O 0
Wat13 0.32590 0.04140 0.94260 0.01773 O 2
Wat14 0.31200 0.14020 0.45090 0.02153 O 2

loop_
_cod_changelog_entry_id
_cod_changelog_entry_author
_cod_changelog_entry_date
_cod_changelog_entry_text
1
;cod-tools version 3.8.0
Id: cif_guess_AMCSD_atom_types 9574 2023-05-10 09:00:05Z saulius
;
2023-05-10T18:53:52+03:00
;Derived atom types and hydrogen counts
from atom names that follow the AMCSD naming convention
(Wat == water, O-H == hydroxyl).
;

loop_
_cod_related_entry_id
_cod_related_entry_database
_cod_related_entry_code
1 AMCSD 0013823
